data_7040637
loop_
_publ_author_name
'Zhang, Lei'
'Fang, Bo'
'Hou, Guohua'
'Ai, Lin'
'Ding, Wanjian'
'Walter, Marc D.'
'Zi, Guofu'

_publ_section_title
;
 Intrinsic reactivity of a uranium metallacyclopropene toward unsaturated
 organic molecules.
;
_journal_issue 41
_journal_name_full 'Dalton transactions (Cambridge, England : 2003)'
_journal_page_first 16441
_journal_page_last 16452
_journal_paper_doi 10.1039/c6dt03005j
_journal_volume 45
_journal_year 2016
_chemical_formula_moiety 'C49 H63 N Si2 U'
_chemical_formula_sum 'C49 H63 N Si2 U'
_chemical_formula_weight 960.21
_space_group_crystal_system monoclinic
_space_group_IT_number 14
_space_group_name_Hall '-P 2yn'
_space_group_name_H-M_alt 'P 1 21/n 1'
_symmetry_space_group_name_Hall '-P 2yn'
_symmetry_space_group_name_H-M 'P 1 21/n 1'
_atom_sites_solution_hydrogens mixed
_audit_block_doi 10.5517/ccdc.csd.cc1m76rt
_audit_creation_method SHELXL-2014/7
_audit_update_record
;
2016-09-07 deposited with the CCDC.
2016-09-12 downloaded from the CCDC.
;
_cell_angle_alpha 90
_cell_angle_beta 90.336(12)
_cell_angle_gamma 90
_cell_formula_units_Z 4
_cell_length_a 9.716(5)
_cell_length_b 21.054(10)
_cell_length_c 21.626(9)
_cell_measurement_reflns_used 903
_cell_measurement_temperature 100(2)
_cell_measurement_theta_max 24.66
_cell_measurement_theta_min 2.50
_cell_volume 4424(4)
_computing_cell_refinement 'Bruker SAINT'
_computing_data_collection 'Bruker APEX2'
_computing_data_reduction 'Bruker SAINT'
_computing_molecular_graphics 'Bruker SHELXTL'
_computing_publication_material 'Bruker SHELXTL'
_computing_structure_refinement 'SHELXL-2014/7 (Sheldrick, 2014)'
_computing_structure_solution 'SHELXS-97 (Sheldrick 2008)'
_diffrn_ambient_temperature 100(2)
_diffrn_measured_fraction_theta_full 0.983
_diffrn_measured_fraction_theta_max 0.983
_diffrn_measurement_device_type 'Bruker APEX-II CCD'
_diffrn_measurement_method '\f and \w scans'
_diffrn_radiation_type MoK\a
_diffrn_radiation_wavelength 0.71073
_diffrn_reflns_av_R_equivalents 0.1345
_diffrn_reflns_av_unetI/netI 0.1589
_diffrn_reflns_Laue_measured_fraction_full 0.983
_diffrn_reflns_Laue_measured_fraction_max 0.983
_diffrn_reflns_limit_h_max 11
_diffrn_reflns_limit_h_min -11
_diffrn_reflns_limit_k_max 20
_diffrn_reflns_limit_k_min -25
_diffrn_reflns_limit_l_max 21
_diffrn_reflns_limit_l_min -25
_diffrn_reflns_number 19859
_diffrn_reflns_point_group_measured_fraction_full 0.983
_diffrn_reflns_point_group_measured_fraction_max 0.983
_diffrn_reflns_theta_full 25.242
_diffrn_reflns_theta_max 25.249
_diffrn_reflns_theta_min 1.350
_exptl_absorpt_coefficient_mu 3.756
_exptl_absorpt_correction_T_max 0.75
_exptl_absorpt_correction_T_min 0.52
_exptl_absorpt_correction_type multi-scan
_exptl_absorpt_process_details SADABS
_exptl_crystal_colour brown
_exptl_crystal_density_diffrn 1.442
_exptl_crystal_description block
_exptl_crystal_F_000 1936
_exptl_crystal_size_max 0.350
_exptl_crystal_size_mid 0.100
_exptl_crystal_size_min 0.100
_refine_diff_density_max 1.672
_refine_diff_density_min -1.370
_refine_diff_density_rms 0.258
_refine_ls_extinction_method none
_refine_ls_goodness_of_fit_ref 0.977
_refine_ls_hydrogen_treatment mixed
_refine_ls_matrix_type full
_refine_ls_number_parameters 498
_refine_ls_number_reflns 7874
_refine_ls_number_restraints 6
_refine_ls_restrained_S_all 0.977
_refine_ls_R_factor_all 0.0899
_refine_ls_R_factor_gt 0.0674
_refine_ls_shift/su_max 0.001
_refine_ls_shift/su_mean 0.000
_refine_ls_structure_factor_coef Fsqd
_refine_ls_weighting_details 'w=1/[\s^2^(Fo^2^)+(0.0498P)^2^] where P=(Fo^2^+2Fc^2^)/3'
_refine_ls_weighting_scheme calc
_refine_ls_wR_factor_gt 0.1548
_refine_ls_wR_factor_ref 0.1686
_reflns_Friedel_coverage 0.000
_reflns_number_gt 5736
_reflns_number_total 7874
_reflns_threshold_expression 'I > 2\s(I)'
_cod_data_source_file c6dt03005j2.cif
_cod_data_source_block compound4
_cod_depositor_comments 'Adding full bibliography for 7040629--7040640.cif.'
_cod_database_code 7040637
_shelx_shelxl_version_number 2014/7
_shelx_space_group_comment
; 
The symmetry employed for this shelxl refinement is uniquely defined 
by the following loop, which should always be used as a source of 
symmetry information in preference to the above space-group names. 
They are only intended as comments. 
;
_shelx_estimated_absorpt_t_min 0.353
_shelx_estimated_absorpt_t_max 0.705

loop_
_space_group_symop_operation_xyz
'x, y, z'
'-x+1/2, y+1/2, -z+1/2'
'-x, -y, -z'
'x-1/2, -y-1/2, z-1/2'

loop_
_atom_site_label
_atom_site_type_symbol
_atom_site_fract_x
_atom_site_fract_y
_atom_site_fract_z
_atom_site_U_iso_or_equiv
_atom_site_adp_type
_atom_site_occupancy
_atom_site_site_symmetry_order
_atom_site_calc_flag
_atom_site_refinement_flags_posn
_atom_site_refinement_flags_adp
C1 C 0.2611(8) 0.1186(5) 0.8992(4) 0.023(2) Uani 1 1 d . .
C2 C 0.3194(8) 0.1184(5) 0.8388(4) 0.019(2) Uani 1 1 d . .
C3 C 0.2587(9) 0.1694(5) 0.8044(4) 0.021(2) Uani 1 1 d . .
C4 C 0.1623(8) 0.2000(5) 0.8446(4) 0.019(2) Uani 1 1 d . .
C5 C 0.1641(8) 0.1683(5) 0.9020(4) 0.022(2) Uani 1 1 d . .
C6 C 0.2831(9) 0.0663(5) 0.9452(5) 0.031(2) Uani 1 1 d . .
H6A H 0.2403 0.0779 0.9845 0.046 Uiso 1 1 calc R U
H6B H 0.3820 0.0598 0.9516 0.046 Uiso 1 1 calc R U
H6C H 0.2414 0.0271 0.9295 0.046 Uiso 1 1 calc R U
C7 C 0.4025(10) 0.0636(5) 0.8118(5) 0.031(3) Uani 1 1 d . .
H7A H 0.4732 0.0504 0.8417 0.047 Uiso 1 1 calc R U
H7B H 0.4466 0.0775 0.7735 0.047 Uiso 1 1 calc R U
H7C H 0.3411 0.0278 0.8030 0.047 Uiso 1 1 calc R U
C8 C 0.2744(10) 0.1774(6) 0.7371(5) 0.035(3) Uani 1 1 d . .
H8A H 0.3695 0.1895 0.7279 0.053 Uiso 1 1 calc R U
H8B H 0.2117 0.2107 0.7224 0.053 Uiso 1 1 calc R U
H8C H 0.2524 0.1374 0.7161 0.053 Uiso 1 1 calc R U
C9 C 0.0607(9) 0.2506(5) 0.8261(5) 0.025(2) Uani 1 1 d . .
H9A H -0.0324 0.2327 0.8260 0.038 Uiso 1 1 calc R U
H9B H 0.0828 0.2661 0.7846 0.038 Uiso 1 1 calc R U
H9C H 0.0657 0.2858 0.8556 0.038 Uiso 1 1 calc R U
C10 C 0.0616(8) 0.1780(5) 0.9532(5) 0.028(2) Uani 1 1 d . .
H10A H 0.0228 0.2208 0.9502 0.041 Uiso 1 1 calc R U
H10B H 0.1078 0.1729 0.9933 0.041 Uiso 1 1 calc R U
H10C H -0.0124 0.1466 0.9493 0.041 Uiso 1 1 calc R U
C11 C 0.6766(8) 0.2885(6) 0.9028(4) 0.027(3) Uani 1 1 d . .
C12 C 0.6872(9) 0.2333(5) 0.9406(5) 0.024(2) Uani 1 1 d . .
C13 C 0.6788(8) 0.1798(5) 0.9036(4) 0.019(2) Uani 1 1 d . U
C14 C 0.6666(8) 0.2014(5) 0.8403(4) 0.026(2) Uani 1 1 d . .
C15 C 0.6665(9) 0.2668(5) 0.8412(4) 0.027(2) Uani 1 1 d . .
C16 C 0.6944(10) 0.3548(6) 0.9251(5) 0.039(3) Uani 1 1 d . .
H16A H 0.6463 0.3601 0.9645 0.058 Uiso 1 1 calc R U
H16B H 0.6559 0.3843 0.8945 0.058 Uiso 1 1 calc R U
H16C H 0.7926 0.3637 0.9310 0.058 Uiso 1 1 calc R U
C17 C 0.7179(9) 0.2342(5) 1.0100(4) 0.029(3) Uani 1 1 d . .
H17A H 0.6817 0.1955 1.0291 0.043 Uiso 1 1 calc R U
H17B H 0.6741 0.2714 1.0288 0.043 Uiso 1 1 calc R U
H17C H 0.8176 0.2364 1.0168 0.043 Uiso 1 1 calc R U
C18 C 0.6953(9) 0.1110(5) 0.9243(5) 0.031(3) Uani 1 1 d . .
H18A H 0.7751 0.1075 0.9521 0.047 Uiso 1 1 calc R U
H18B H 0.7093 0.0839 0.8880 0.047 Uiso 1 1 calc R U
H18C H 0.6123 0.0974 0.9461 0.047 Uiso 1 1 calc R U
C19 C 0.6760(10) 0.1600(6) 0.7831(5) 0.033(3) Uani 1 1 d . .
H19A H 0.6023 0.1715 0.7541 0.049 Uiso 1 1 calc R U
H19B H 0.6662 0.1153 0.7949 0.049 Uiso 1 1 calc R U
H19C H 0.7655 0.1664 0.7634 0.049 Uiso 1 1 calc R U
C20 C 0.6714(9) 0.3080(5) 0.7852(5) 0.030(2) Uani 1 1 d . .
H20A H 0.7671 0.3128 0.7719 0.045 Uiso 1 1 calc R U
H20B H 0.6331 0.3498 0.7949 0.045 Uiso 1 1 calc R U
H20C H 0.6174 0.2884 0.7519 0.045 Uiso 1 1 calc R U
C21 C 0.3418(8) 0.2481(5) 1.0014(4) 0.019(2) Uani 1 1 d . .
C22 C 0.4004(8) 0.1941(5) 1.0197(4) 0.019(2) Uani 1 1 d . .
H22 H 0.452(9) 0.171(5) 0.986(4) 0.02(2) Uiso 1 1 d . .
C23 C 0.3746(10) 0.3712(5) 1.0698(5) 0.035(3) Uani 1 1 d . .
H23A H 0.4337 0.3521 1.1016 0.052 Uiso 1 1 calc R U
H23B H 0.3266 0.4080 1.0872 0.052 Uiso 1 1 calc R U
H23C H 0.4311 0.3849 1.0348 0.052 Uiso 1 1 calc R U
C24 C 0.1436(12) 0.2852(6) 1.1118(5) 0.042(3) Uani 1 1 d . .
H24A H 0.0864 0.2485 1.1009 0.063 Uiso 1 1 calc R U
H24B H 0.0845 0.3202 1.1255 0.063 Uiso 1 1 calc R U
H24C H 0.2071 0.2735 1.1453 0.063 Uiso 1 1 calc R U
C25 C 0.1148(9) 0.3455(5) 0.9883(4) 0.029(2) Uani 1 1 d . .
H25A H 0.1499 0.3437 0.9459 0.044 Uiso 1 1 calc R U
H25B H 0.0972 0.3898 0.9997 0.044 Uiso 1 1 calc R U
H25C H 0.0290 0.3212 0.9909 0.044 Uiso 1 1 calc R U
C26 C 0.4831(10) 0.2067(6) 1.1567(4) 0.033(3) Uani 1 1 d . .
H26A H 0.4200 0.2425 1.1621 0.049 Uiso 1 1 calc R U
H26B H 0.5732 0.2225 1.1437 0.049 Uiso 1 1 calc R U
H26C H 0.4929 0.1838 1.1960 0.049 Uiso 1 1 calc R U
C27 C 0.2455(9) 0.1191(6) 1.1226(5) 0.035(3) Uani 1 1 d . .
H27A H 0.2582 0.0967 1.1619 0.052 Uiso 1 1 calc R U
H27B H 0.2104 0.0895 1.0913 0.052 Uiso 1 1 calc R U
H27C H 0.1795 0.1538 1.1281 0.052 Uiso 1 1 calc R U
C28 C 0.5325(10) 0.0834(5) 1.0887(5) 0.033(3) Uani 1 1 d . .
H28A H 0.6192 0.0979 1.0706 0.049 Uiso 1 1 calc R U
H28B H 0.4903 0.0513 1.0618 0.049 Uiso 1 1 calc R U
H28C H 0.5507 0.0648 1.1295 0.049 Uiso 1 1 calc R U
C29 C 0.3398(8) 0.3756(5) 0.8314(4) 0.020(2) Uani 1 1 d . .
C30 C 0.3658(8) 0.3886(5) 0.7642(4) 0.023(2) Uani 1 1 d . .
C31 C 0.3366(9) 0.3410(5) 0.7241(4) 0.028(2) Uani 1 1 d . .
H31 H 0.3029 0.3018 0.7398 0.034 Uiso 1 1 calc R U
C32 C 0.3549(8) 0.3478(6) 0.6591(4) 0.028(2) Uani 1 1 d . .
H32 H 0.3332 0.3137 0.6320 0.033 Uiso 1 1 calc R U
C33 C 0.4026(8) 0.4023(6) 0.6368(4) 0.031(3) Uani 1 1 d . .
H33 H 0.4152 0.4060 0.5934 0.037 Uiso 1 1 calc R U
C34 C 0.4362(8) 0.4560(5) 0.6753(5) 0.029(3) Uani 1 1 d . .
C35 C 0.4879(9) 0.5127(6) 0.6510(5) 0.037(3) Uani 1 1 d . .
H35 H 0.5002 0.5169 0.6077 0.045 Uiso 1 1 calc R U
C36 C 0.5205(9) 0.5619(6) 0.6891(5) 0.038(3) Uani 1 1 d . .
H36 H 0.5522 0.6008 0.6722 0.046 Uiso 1 1 calc R U
C37 C 0.5075(10) 0.5553(6) 0.7538(5) 0.041(3) Uani 1 1 d . .
H37 H 0.5331 0.5895 0.7802 0.049 Uiso 1 1 calc R U
C38 C 0.4593(10) 0.5011(6) 0.7785(5) 0.035(3) Uani 1 1 d . .
H38 H 0.4528 0.4976 0.8222 0.042 Uiso 1 1 calc R U
C39 C 0.4180(8) 0.4494(5) 0.7415(4) 0.025(2) Uani 1 1 d . .
C40 C 0.2762(9) 0.4278(5) 0.8698(4) 0.024(2) Uani 1 1 d . .
C41 C 0.1455(8) 0.4537(5) 0.8549(4) 0.019(2) Uani 1 1 d . .
C42 C 0.0616(9) 0.4309(5) 0.8049(4) 0.027(2) Uani 1 1 d . .
H42 H 0.0957 0.3978 0.7794 0.033 Uiso 1 1 calc R U
C43 C -0.0656(10) 0.4554(6) 0.7928(5) 0.036(3) Uani 1 1 d . .
H43 H -0.1183 0.4394 0.7591 0.044 Uiso 1 1 calc R U
C44 C -0.1191(11) 0.5041(6) 0.8299(5) 0.041(3) Uani 1 1 d . .
H44 H -0.2071 0.5217 0.8211 0.050 Uiso 1 1 calc R U
C45 C -0.0436(10) 0.5258(7) 0.8786(5) 0.044(3) Uani 1 1 d . .
H45 H -0.0819 0.5579 0.9041 0.053 Uiso 1 1 calc R U
C46 C 0.0882(10) 0.5030(5) 0.8927(5) 0.032(3) Uani 1 1 d . .
C47 C 0.1645(11) 0.5238(6) 0.9444(5) 0.041(3) Uani 1 1 d . .
H47 H 0.1283 0.5563 0.9700 0.049 Uiso 1 1 calc R U
C48 C 0.2885(11) 0.4982(6) 0.9581(5) 0.044(3) Uani 1 1 d . .
H48 H 0.3383 0.5132 0.9931 0.052 Uiso 1 1 calc R U
C49 C 0.3450(10) 0.4498(5) 0.9217(4) 0.028(2) Uani 1 1 d . .
H49 H 0.4316 0.4320 0.9327 0.034 Uiso 1 1 calc R U
N1 N 0.3655(6) 0.3216(4) 0.8557(3) 0.0187(17) Uani 1 1 d . .
Si1 Si 0.2445(2) 0.31092(14) 1.04234(12) 0.0232(6) Uani 1 1 d . .
Si2 Si 0.4132(2) 0.15209(14) 1.09689(12) 0.0218(6) Uani 1 1 d . .
U1 U 0.41758(3) 0.22911(2) 0.89584(2) 0.01479(14) Uani 1 1 d . .

loop_
_atom_site_aniso_label
_atom_site_aniso_U_11
_atom_site_aniso_U_22
_atom_site_aniso_U_33
_atom_site_aniso_U_23
_atom_site_aniso_U_13
_atom_site_aniso_U_12
C1 0.011(4) 0.034(6) 0.024(6) 0.009(4) -0.007(4) -0.006(4)
C2 0.019(4) 0.021(5) 0.018(5) 0.001(4) 0.000(4) -0.003(4)
C3 0.026(4) 0.029(6) 0.008(5) 0.004(4) -0.008(4) -0.001(4)
C4 0.015(4) 0.015(5) 0.026(6) -0.001(4) -0.004(4) -0.006(4)
C5 0.011(4) 0.035(6) 0.018(5) -0.007(4) 0.007(3) -0.006(4)
C6 0.026(5) 0.032(7) 0.033(6) -0.005(5) -0.004(4) 0.002(5)
C7 0.028(5) 0.040(7) 0.025(6) -0.005(5) 0.000(4) -0.007(5)
C8 0.036(5) 0.036(7) 0.033(6) -0.009(5) -0.011(5) 0.000(5)
C9 0.020(4) 0.035(6) 0.020(5) -0.005(5) -0.009(4) 0.011(4)
C10 0.014(4) 0.030(6) 0.039(6) -0.007(5) 0.002(4) 0.001(4)
C11 0.011(4) 0.055(8) 0.013(5) -0.003(5) 0.005(4) -0.006(4)
C12 0.018(4) 0.031(6) 0.021(6) 0.001(5) -0.004(4) -0.004(4)
C13 0.007(3) 0.029(5) 0.022(5) 0.007(4) 0.000(3) 0.009(4)
C14 0.011(4) 0.042(7) 0.024(6) 0.005(5) 0.006(4) 0.006(4)
C15 0.012(4) 0.050(8) 0.017(5) 0.006(5) 0.002(4) -0.004(5)
C16 0.024(5) 0.059(9) 0.033(7) -0.017(6) 0.008(4) 0.001(5)
C17 0.017(4) 0.053(8) 0.016(5) -0.001(5) 0.002(4) -0.004(5)
C18 0.024(5) 0.047(7) 0.023(6) -0.005(5) 0.005(4) 0.013(5)
C19 0.027(5) 0.042(7) 0.030(6) -0.010(5) 0.003(4) 0.005(5)
C20 0.028(5) 0.033(7) 0.029(6) 0.004(5) 0.009(4) 0.007(5)
C21 0.014(4) 0.030(6) 0.012(5) -0.006(4) -0.002(3) 0.002(4)
C22 0.013(4) 0.028(6) 0.017(5) -0.007(4) 0.003(3) -0.005(4)
C23 0.040(6) 0.030(7) 0.034(7) 0.004(5) 0.006(5) 0.003(5)
C24 0.044(6) 0.048(8) 0.035(7) -0.008(6) 0.007(5) 0.019(6)
C25 0.022(4) 0.043(7) 0.023(6) 0.004(5) 0.004(4) 0.015(5)
C26 0.033(5) 0.050(7) 0.015(5) 0.005(5) -0.007(4) 0.006(5)
C27 0.032(5) 0.047(8) 0.026(6) 0.002(5) 0.007(4) -0.001(5)
C28 0.032(5) 0.029(6) 0.038(6) -0.001(5) -0.009(5) 0.014(5)
C29 0.013(4) 0.026(6) 0.021(5) 0.001(4) -0.001(4) -0.001(4)
C30 0.015(4) 0.034(6) 0.019(5) 0.009(5) -0.001(4) 0.003(4)
C31 0.024(5) 0.034(7) 0.027(6) -0.011(5) -0.007(4) 0.000(4)
C32 0.017(4) 0.046(7) 0.020(6) -0.010(5) 0.010(4) -0.004(5)
C33 0.016(4) 0.062(8) 0.014(5) 0.005(5) 0.001(4) 0.009(5)
C34 0.009(4) 0.046(7) 0.032(6) 0.012(5) 0.002(4) 0.008(4)
C35 0.019(5) 0.074(10) 0.019(6) 0.018(6) 0.004(4) 0.009(5)
C36 0.019(5) 0.047(8) 0.049(8) 0.026(6) 0.003(5) 0.004(5)
C37 0.030(5) 0.044(8) 0.049(8) 0.022(6) 0.009(5) 0.003(5)
C38 0.031(5) 0.038(7) 0.035(7) 0.005(5) 0.008(5) -0.007(5)
C39 0.014(4) 0.037(7) 0.024(6) 0.014(5) 0.000(4) 0.005(4)
C40 0.029(5) 0.024(6) 0.018(5) 0.011(4) 0.006(4) -0.001(4)
C41 0.023(4) 0.020(5) 0.015(5) 0.003(4) 0.005(4) 0.002(4)
C42 0.032(5) 0.029(6) 0.022(6) 0.002(5) 0.007(4) -0.002(5)
C43 0.031(5) 0.056(8) 0.023(6) 0.013(5) -0.002(4) 0.001(5)
C44 0.031(5) 0.047(8) 0.046(8) 0.015(6) 0.011(5) 0.024(5)
C45 0.035(6) 0.062(9) 0.034(7) -0.004(6) 0.005(5) 0.019(6)
C46 0.033(5) 0.020(6) 0.045(7) -0.005(5) 0.007(5) 0.003(5)
C47 0.050(6) 0.035(7) 0.037(7) -0.004(5) 0.004(5) 0.018(6)
C48 0.038(6) 0.054(9) 0.039(7) -0.011(6) -0.005(5) -0.001(6)
C49 0.031(5) 0.040(7) 0.014(5) -0.008(5) 0.001(4) 0.011(5)
N1 0.011(3) 0.027(5) 0.018(4) 0.002(4) 0.000(3) 0.006(3)
Si1 0.0244(12) 0.0281(16) 0.0171(14) -0.0012(12) 0.0053(10) 0.0046(12)
Si2 0.0204(12) 0.0306(16) 0.0146(14) 0.0060(12) -0.0023(10) 0.0013(11)
U1 0.01166(18) 0.0194(2) 0.0133(2) -0.00049(14) -0.00002(13) 0.00138(14)

loop_
_atom_type_symbol
_atom_type_description
_atom_type_scat_dispersion_real
_atom_type_scat_dispersion_imag
_atom_type_scat_source
C C 0.0033 0.0016 'International Tables Vol C Tables 4.2.6.8 and 6.1.1.4'
H H 0.0000 0.0000 'International Tables Vol C Tables 4.2.6.8 and 6.1.1.4'
N N 0.0061 0.0033 'International Tables Vol C Tables 4.2.6.8 and 6.1.1.4'
Si Si 0.0817 0.0704 'International Tables Vol C Tables 4.2.6.8 and 6.1.1.4'
U U -9.6767 9.6646 'International Tables Vol C Tables 4.2.6.8 and 6.1.1.4'

loop_
_geom_angle_atom_site_label_1
_geom_angle_atom_site_label_2
_geom_angle_atom_site_label_3
_geom_angle
C5 C1 C2 108.2(8)
C5 C1 C6 127.5(8)
C2 C1 C6 123.3(9)
C5 C1 U1 75.3(5)
C2 C1 U1 76.0(5)
C6 C1 U1 123.8(6)
C1 C2 C3 108.0(8)
C1 C2 C7 124.5(9)
C3 C2 C7 125.8(8)
C1 C2 U1 74.4(5)
C3 C2 U1 75.1(5)
C7 C2 U1 128.1(6)
C2 C3 C4 106.9(8)
C2 C3 C8 123.7(9)
C4 C3 C8 128.2(8)
C2 C3 U1 75.3(5)
C4 C3 U1 74.3(5)
C8 C3 U1 125.9(6)
C5 C4 C3 108.3(8)
C5 C4 C9 125.1(8)
C3 C4 C9 125.9(8)
C5 C4 U1 75.3(5)
C3 C4 U1 75.9(5)
C9 C4 U1 122.2(6)
C1 C5 C4 108.6(8)
C1 C5 C10 125.3(9)
C4 C5 C10 125.2(8)
C1 C5 U1 75.4(5)
C4 C5 U1 75.3(5)
C10 C5 U1 124.2(6)
C1 C6 H6A 109.5
C1 C6 H6B 109.5
H6A C6 H6B 109.5
C1 C6 H6C 109.5
H6A C6 H6C 109.5
H6B C6 H6C 109.5
C2 C7 H7A 109.5
C2 C7 H7B 109.5
H7A C7 H7B 109.5
C2 C7 H7C 109.5
H7A C7 H7C 109.5
H7B C7 H7C 109.5
C3 C8 H8A 109.5
C3 C8 H8B 109.5
H8A C8 H8B 109.5
C3 C8 H8C 109.5
H8A C8 H8C 109.5
H8B C8 H8C 109.5
C4 C9 H9A 109.5
C4 C9 H9B 109.5
H9A C9 H9B 109.5
C4 C9 H9C 109.5
H9A C9 H9C 109.5
H9B C9 H9C 109.5
C5 C10 H10A 109.5
C5 C10 H10B 109.5
H10A C10 H10B 109.5
C5 C10 H10C 109.5
H10A C10 H10C 109.5
H10B C10 H10C 109.5
C15 C11 C12 106.4(10)
C15 C11 C16 128.1(10)
C12 C11 C16 125.0(9)
C15 C11 U1 75.4(5)
C12 C11 U1 74.3(5)
C16 C11 U1 122.5(6)
C13 C12 C11 109.2(9)
C13 C12 C17 126.1(9)
C11 C12 C17 124.4(9)
C13 C12 U1 73.8(5)
C11 C12 U1 76.2(5)
C17 C12 U1 121.2(6)
C12 C13 C14 107.3(9)
C12 C13 C18 126.7(9)
C14 C13 C18 125.7(9)
C12 C13 U1 77.3(5)
C14 C13 U1 75.7(4)
C18 C13 U1 118.2(6)
C15 C14 C13 107.4(9)
C15 C14 C19 125.9(9)
C13 C14 C19 126.0(10)
C15 C14 U1 77.4(5)
C13 C14 U1 73.9(5)
C19 C14 U1 122.1(6)
C14 C15 C11 109.7(9)
C14 C15 C20 124.7(9)
C11 C15 C20 125.3(10)
C14 C15 U1 74.0(5)
C11 C15 U1 75.5(5)
C20 C15 U1 122.5(6)
C11 C16 H16A 109.5
C11 C16 H16B 109.5
H16A C16 H16B 109.5
C11 C16 H16C 109.5
H16A C16 H16C 109.5
H16B C16 H16C 109.5
C12 C17 H17A 109.5
C12 C17 H17B 109.5
H17A C17 H17B 109.5
C12 C17 H17C 109.5
H17A C17 H17C 109.5
H17B C17 H17C 109.5
C13 C18 H18A 109.5
C13 C18 H18B 109.5
H18A C18 H18B 109.5
C13 C18 H18C 109.5
H18A C18 H18C 109.5
H18B C18 H18C 109.5
C14 C19 H19A 109.5
C14 C19 H19B 109.5
H19A C19 H19B 109.5
C14 C19 H19C 109.5
H19A C19 H19C 109.5
H19B C19 H19C 109.5
C15 C20 H20A 109.5
C15 C20 H20B 109.5
H20A C20 H20B 109.5
C15 C20 H20C 109.5
H20A C20 H20C 109.5
H20B C20 H20C 109.5
C22 C21 Si1 133.4(7)
C22 C21 U1 90.4(6)
Si1 C21 U1 136.2(5)
C21 C22 Si2 133.4(7)
C21 C22 U1 61.0(5)
Si2 C22 U1 165.5(5)
C21 C22 H22 114(5)
Si2 C22 H22 112(5)
U1 C22 H22 53(5)
Si1 C23 H23A 109.5
Si1 C23 H23B 109.5
H23A C23 H23B 109.5
Si1 C23 H23C 109.5
H23A C23 H23C 109.5
H23B C23 H23C 109.5
Si1 C24 H24A 109.5
Si1 C24 H24B 109.5
H24A C24 H24B 109.5
Si1 C24 H24C 109.5
H24A C24 H24C 109.5
H24B C24 H24C 109.5
Si1 C25 H25A 109.5
Si1 C25 H25B 109.5
H25A C25 H25B 109.5
Si1 C25 H25C 109.5
H25A C25 H25C 109.5
H25B C25 H25C 109.5
Si2 C26 H26A 109.5
Si2 C26 H26B 109.5
H26A C26 H26B 109.5
Si2 C26 H26C 109.5
H26A C26 H26C 109.5
H26B C26 H26C 109.5
Si2 C27 H27A 109.5
Si2 C27 H27B 109.5
H27A C27 H27B 109.5
Si2 C27 H27C 109.5
H27A C27 H27C 109.5
H27B C27 H27C 109.5
Si2 C28 H28A 109.5
Si2 C28 H28B 109.5
H28A C28 H28B 109.5
Si2 C28 H28C 109.5
H28A C28 H28C 109.5
H28B C28 H28C 109.5
N1 C29 C30 121.7(9)
N1 C29 C40 120.1(8)
C30 C29 C40 118.2(8)
C31 C30 C39 120.3(9)
C31 C30 C29 116.7(9)
C39 C30 C29 123.0(9)
C30 C31 C32 122.0(10)
C30 C31 H31 119.0
C32 C31 H31 119.0
C33 C32 C31 119.5(10)
C33 C32 H32 120.3
C31 C32 H32 120.3
C32 C33 C34 123.1(9)
C32 C33 H33 118.5
C34 C33 H33 118.5
C35 C34 C33 122.3(10)
C35 C34 C39 119.9(10)
C33 C34 C39 117.8(10)
C36 C35 C34 120.4(10)
C36 C35 H35 119.8
C34 C35 H35 119.8
C35 C36 C37 120.3(11)
C35 C36 H36 119.9
C37 C36 H36 119.9
C38 C37 C36 120.6(12)
C38 C37 H37 119.7
C36 C37 H37 119.7
C37 C38 C39 121.9(11)
C37 C38 H38 119.1
C39 C38 H38 119.1
C38 C39 C34 116.9(10)
C38 C39 C30 125.6(9)
C34 C39 C30 117.4(9)
C49 C40 C41 119.0(9)
C49 C40 C29 119.5(8)
C41 C40 C29 121.5(8)
C40 C41 C42 123.3(9)
C40 C41 C46 119.8(9)
C42 C41 C46 116.8(8)
C43 C42 C41 122.0(10)
C43 C42 H42 119.0
C41 C42 H42 119.0
C42 C43 C44 120.3(10)
C42 C43 H43 119.9
C44 C43 H43 119.9
C45 C44 C43 119.3(9)
C45 C44 H44 120.4
C43 C44 H44 120.4
C44 C45 C46 122.9(11)
C44 C45 H45 118.6
C46 C45 H45 118.6
C45 C46 C47 122.9(10)
C45 C46 C41 118.7(10)
C47 C46 C41 118.3(9)
C48 C47 C46 121.0(11)
C48 C47 H47 119.5
C46 C47 H47 119.5
C47 C48 C49 121.2(11)
C47 C48 H48 119.4
C49 C48 H48 119.4
C40 C49 C48 120.7(9)
C40 C49 H49 119.6
C48 C49 H49 119.6
C29 N1 U1 177.8(6)
C21 Si1 C25 109.0(4)
C21 Si1 C24 116.5(5)
C25 Si1 C24 105.1(5)
C21 Si1 C23 106.8(4)
C25 Si1 C23 112.6(5)
C24 Si1 C23 107.1(5)
C26 Si2 C27 109.9(5)
C26 Si2 C28 108.8(5)
C27 Si2 C28 106.6(5)
C26 Si2 C22 110.3(5)
C27 Si2 C22 112.6(4)
C28 Si2 C22 108.5(5)
N1 U1 C21 99.0(3)
N1 U1 C13 124.8(3)
C21 U1 C13 106.8(3)
N1 U1 C14 102.5(3)
C21 U1 C14 135.3(3)
C13 U1 C14 30.4(3)
N1 U1 C4 80.5(3)
C21 U1 C4 97.8(3)
C13 U1 C4 139.8(3)
C14 U1 C4 124.1(3)
N1 U1 C5 103.1(3)
C21 U1 C5 76.0(3)
C13 U1 C5 129.9(3)
C14 U1 C5 134.4(3)
C4 U1 C5 29.4(3)
N1 U1 C1 129.0(3)
C21 U1 C1 86.8(3)
C13 U1 C1 100.8(3)
C14 U1 C1 108.3(3)
C4 U1 C1 48.6(3)
C5 U1 C1 29.3(3)
N1 U1 C22 127.0(3)
C21 U1 C22 28.5(3)
C13 U1 C22 84.4(3)
C14 U1 C22 114.8(3)
C4 U1 C22 105.5(3)
C5 U1 C22 76.9(2)
C1 U1 C22 73.6(3)
N1 U1 C12 108.9(3)
C21 U1 C12 87.6(3)
C13 U1 C12 28.9(3)
C14 U1 C12 48.4(3)
C4 U1 C12 168.4(3)
C5 U1 C12 145.9(3)
C1 U1 C12 122.0(3)
C22 U1 C12 74.7(3)
N1 U1 C3 89.7(3)
C21 U1 C3 124.6(3)
C13 U1 C3 112.3(3)
C14 U1 C3 94.5(3)
C4 U1 C3 29.8(3)
C5 U1 C3 48.9(3)
C1 U1 C3 48.9(3)
C22 U1 C3 121.6(3)
C12 U1 C3 140.5(3)
N1 U1 C2 119.2(3)
C21 U1 C2 116.4(3)
C13 U1 C2 91.4(3)
C14 U1 C2 86.0(3)
C4 U1 C2 48.7(3)
C5 U1 C2 48.6(3)
C1 U1 C2 29.6(3)
C22 U1 C2 100.4(3)
C12 U1 C2 119.7(3)
C3 U1 C2 29.6(3)
N1 U1 C15 77.3(3)
C21 U1 C15 127.8(3)
C13 U1 C15 48.4(3)
C14 U1 C15 28.6(3)
C4 U1 C15 131.5(3)
C5 U1 C15 156.1(3)
C1 U1 C15 136.0(3)
C22 U1 C15 122.4(2)
C12 U1 C15 47.8(3)
C3 U1 C15 107.6(3)
C2 U1 C15 110.0(3)
N1 U1 H22 146(2)
C21 U1 H22 49(2)
C13 U1 H22 68(2)
C14 U1 H22 98(2)
C4 U1 H22 110(2)
C5 U1 H22 81(2)
C1 U1 H22 67(2)
C22 U1 H22 20(2)
C12 U1 H22 66(2)
C3 U1 H22 116(2)
C2 U1 H22 89(2)
C15 U1 H22 112(2)

loop_
_geom_bond_atom_site_label_1
_geom_bond_atom_site_label_2
_geom_bond_distance
C1 C5 1.408(13)
C1 C2 1.426(12)
C1 C6 1.499(14)
C1 U1 2.780(10)
C2 C3 1.431(13)
C2 C7 1.526(14)
C2 U1 2.802(9)
C3 C4 1.436(13)
C3 C8 1.475(13)
C3 U1 2.800(9)
C4 C5 1.410(13)
C4 C9 1.504(13)
C4 U1 2.779(8)
C5 C10 1.507(12)
C5 U1 2.780(8)
C6 H6A 0.9800
C6 H6B 0.9800
C6 H6C 0.9800
C7 H7A 0.9800
C7 H7B 0.9800
C7 H7C 0.9800
C8 H8A 0.9800
C8 H8B 0.9800
C8 H8C 0.9800
C9 H9A 0.9800
C9 H9B 0.9800
C9 H9C 0.9800
C10 H10A 0.9800
C10 H10B 0.9800
C10 H10C 0.9800
C11 C15 1.411(14)
C11 C12 1.424(15)
C11 C16 1.487(16)
C11 U1 2.813(9)
C12 C13 1.382(14)
C12 C17 1.530(14)
C12 U1 2.789(9)
C13 C14 1.446(13)
C13 C18 1.525(14)
C13 U1 2.746(8)
C14 C15 1.379(16)
C14 C19 1.516(14)
C14 U1 2.770(9)
C15 C20 1.491(14)
C15 U1 2.812(9)
C16 H16A 0.9800
C16 H16B 0.9800
C16 H16C 0.9800
C17 H17A 0.9800
C17 H17B 0.9800
C17 H17C 0.9800
C18 H18A 0.9800
C18 H18B 0.9800
C18 H18C 0.9800
C19 H19A 0.9800
C19 H19B 0.9800
C19 H19C 0.9800
C20 H20A 0.9800
C20 H20B 0.9800
C20 H20C 0.9800
C21 C22 1.330(14)
C21 Si1 1.854(10)
C21 U1 2.436(9)
C22 Si2 1.892(10)
C22 U1 2.784(9)
C22 H22 1.00(9)
C23 Si1 1.884(11)
C23 H23A 0.9800
C23 H23B 0.9800
C23 H23C 0.9800
C24 Si1 1.879(11)
C24 H24A 0.9800
C24 H24B 0.9800
C24 H24C 0.9800
C25 Si1 1.862(9)
C25 H25A 0.9800
C25 H25B 0.9800
C25 H25C 0.9800
C26 Si2 1.856(11)
C26 H26A 0.9800
C26 H26B 0.9800
C26 H26C 0.9800
C27 Si2 1.859(10)
C27 H27A 0.9800
C27 H27B 0.9800
C27 H27C 0.9800
C28 Si2 1.863(10)
C28 H28A 0.9800
C28 H28B 0.9800
C28 H28C 0.9800
C29 N1 1.276(12)
C29 C30 1.501(13)
C29 C40 1.512(14)
C30 C31 1.354(14)
C30 C39 1.465(14)
C31 C32 1.425(13)
C31 H31 0.9500
C32 C33 1.329(15)
C32 H32 0.9500
C33 C34 1.441(16)
C33 H33 0.9500
C34 C35 1.397(16)
C34 C39 1.450(13)
C35 C36 1.361(17)
C35 H35 0.9500
C36 C37 1.413(15)
C36 H36 0.9500
C37 C38 1.346(15)
C37 H37 0.9500
C38 C39 1.408(15)
C38 H38 0.9500
C40 C49 1.382(13)
C40 C41 1.418(12)
C41 C42 1.432(13)
C41 C46 1.436(13)
C42 C43 1.363(13)
C42 H42 0.9500
C43 C44 1.404(16)
C43 H43 0.9500
C44 C45 1.358(15)
C44 H44 0.9500
C45 C46 1.400(14)
C45 H45 0.9500
C46 C47 1.407(15)
C47 C48 1.352(15)
C47 H47 0.9500
C48 C49 1.401(15)
C48 H48 0.9500
C49 H49 0.9500
N1 U1 2.191(8)
U1 H22 2.33(9)
